data_4305373
loop_
_publ_author_name
'Tsai-Te Lu'
'Chih-Chin Tsou'
'Hsiao-Wen Huang'
'I-Jui Hsu'
'Jin-Ming Chen'
'Ting-Shen Kuo'
'Yu Wang'
'Wen-Feng Liaw'

_publ_section_title
;
Anionic Roussin's Red Esters (RREs) syn-/anti-[Fe(\m-SEt)(NO)2]2-: the
Critical Role of Thiolate Ligands in Regulating the Transformation of RREs
into Dinitrosyl Iron Complexes and the Anionic RREs
;
_journal_name_full 'Inorganic Chemistry'
_journal_page_first 6040
_journal_page_last 6050
_journal_paper_doi 10.1021/ic800360m
_journal_volume 47
_journal_year 2008
_chemical_formula_moiety 'C8 H22 Fe2 N5 O4 S2'
_chemical_formula_sum 'C8 H22 Fe2 N5 O4 S2'
_chemical_formula_weight 428.13
_chemical_name_systematic
;
 ?
;
_space_group_IT_number 14
_symmetry_cell_setting monoclinic
_symmetry_space_group_name_Hall '-P 2ybc'
_symmetry_space_group_name_H-M 'P 1 21/c 1'
_atom_sites_solution_hydrogens geom
_atom_sites_solution_primary direct
_atom_sites_solution_secondary difmap
_audit_creation_method SHELXL-97
_cell_angle_alpha 90.00
_cell_angle_beta 99.4280(10)
_cell_angle_gamma 90.00
_cell_formula_units_Z 4
_cell_length_a 11.4910(2)
_cell_length_b 7.19360(10)
_cell_length_c 22.4485(5)
_cell_measurement_reflns_used 12004
_cell_measurement_temperature 200(2)
_cell_measurement_theta_max 25.35
_cell_measurement_theta_min 2.037
_cell_volume 1830.56(6)
_computing_cell_refinement 'HKL Scalepack (Otwinowski & Minor 1997)'
_computing_data_collection 'Collect (Nonius BV, 1997-2000)'
_computing_data_reduction 'HKL Denzo and Scalepack'
_computing_molecular_graphics 'Ortep-3 for Windows (Farrugia, 1997)'
_computing_publication_material 'WinGX publication routines (Farrugia, 1999)'
_computing_structure_refinement 'SHELXL-97 (Sheldrick, 1997)'
_computing_structure_solution 'SHELXS-86 (Sheldrick, 1986)'
_diffrn_ambient_temperature 200(2)
_diffrn_detector_area_resol_mean 9
_diffrn_measured_fraction_theta_full 0.994
_diffrn_measured_fraction_theta_max 0.994
_diffrn_measurement_device_type KappaCCD
_diffrn_measurement_method 'CCD rotation images, thick slices'
_diffrn_radiation_monochromator graphite
_diffrn_radiation_source 'fine-focus sealed tube'
_diffrn_radiation_type MoK\a
_diffrn_radiation_wavelength 0.71073
_diffrn_reflns_av_R_equivalents 0.0423
_diffrn_reflns_av_sigmaI/netI 0.0307
_diffrn_reflns_limit_h_max 13
_diffrn_reflns_limit_h_min -13
_diffrn_reflns_limit_k_max 8
_diffrn_reflns_limit_k_min -8
_diffrn_reflns_limit_l_max 26
_diffrn_reflns_limit_l_min -27
_diffrn_reflns_number 13298
_diffrn_reflns_theta_full 25.34
_diffrn_reflns_theta_max 25.34
_diffrn_reflns_theta_min 2.35
_exptl_absorpt_coefficient_mu 1.831
_exptl_absorpt_correction_T_max 0.5989
_exptl_absorpt_correction_T_min 0.4455
_exptl_absorpt_correction_type multi-scan
_exptl_absorpt_process_details
;
 ?
;
_exptl_crystal_colour black
_exptl_crystal_density_diffrn 1.553
_exptl_crystal_density_method 'not measured'
_exptl_crystal_description prism
_exptl_crystal_F_000 884
_exptl_crystal_size_max 0.45
_exptl_crystal_size_mid 0.4
_exptl_crystal_size_min 0.2
_refine_diff_density_max 0.414
_refine_diff_density_min -0.716
_refine_diff_density_rms 0.184
_refine_ls_extinction_method none
_refine_ls_goodness_of_fit_ref 1.019
_refine_ls_hydrogen_treatment fixed
_refine_ls_matrix_type full
_refine_ls_number_parameters 190
_refine_ls_number_reflns 3331
_refine_ls_number_restraints 0
_refine_ls_restrained_S_all 1.019
_refine_ls_R_factor_all 0.0366
_refine_ls_R_factor_gt 0.0287
_refine_ls_shift/su_max 0.000
_refine_ls_shift/su_mean 0.000
_refine_ls_structure_factor_coef Fsqd
_refine_ls_weighting_details 'calc w=1/[\s^2^(Fo^2^)+(0.0464P)^2^+0.4984P] where P=(Fo^2^+2Fc^2^)/3'
_refine_ls_weighting_scheme calc
_refine_ls_wR_factor_gt 0.0734
_refine_ls_wR_factor_ref 0.0781
_reflns_number_gt 2922
_reflns_number_total 3331
_reflns_threshold_expression >2sigma(I)
_cod_data_source_file ic800360m-file003_3.cif
_cod_data_source_block 6300
_cod_original_sg_symbol_H-M 'P 21/c'
_cod_database_code 4305373

loop_
_symmetry_equiv_pos_as_xyz
'x, y, z'
'-x, y+1/2, -z+1/2'
'-x, -y, -z'
'x, -y-1/2, z-1/2'

loop_
_atom_site_label
_atom_site_type_symbol
_atom_site_fract_x
_atom_site_fract_y
_atom_site_fract_z
_atom_site_U_iso_or_equiv
_atom_site_adp_type
_atom_site_occupancy
_atom_site_symmetry_multiplicity
_atom_site_calc_flag
_atom_site_refinement_flags
_atom_site_disorder_assembly
_atom_site_disorder_group
Fe1 Fe 0.82558(3) 0.23333(4) 0.099102(14) 0.03162(11) Uani 1 1 d . . .
Fe2 Fe 0.64961(3) 0.01761(4) 0.147346(13) 0.03261(11) Uani 1 1 d . . .
S1 S 0.65930(5) 0.33161(7) 0.13336(2) 0.03177(14) Uani 1 1 d . . .
S2 S 0.82975(5) -0.07710(7) 0.12554(2) 0.03424(15) Uani 1 1 d . . .
O1 O 0.79970(17) 0.2862(3) -0.02750(8) 0.0562(5) Uani 1 1 d . . .
O2 O 1.02028(17) 0.4395(3) 0.15893(10) 0.0678(6) Uani 1 1 d . . .
O3 O 0.62033(19) -0.0506(3) 0.26860(8) 0.0628(5) Uani 1 1 d . . .
O4 O 0.45398(17) -0.1087(3) 0.06350(9) 0.0669(6) Uani 1 1 d . . .
N1 N 0.80606(17) 0.2552(3) 0.02456(9) 0.0368(4) Uani 1 1 d . . .
N2 N 0.93845(17) 0.3446(3) 0.13964(9) 0.0425(5) Uani 1 1 d . . .
N3 N 0.64412(17) -0.0176(3) 0.22014(9) 0.0401(5) Uani 1 1 d . . .
N4 N 0.54060(17) -0.0599(3) 0.09564(9) 0.0392(4) Uani 1 1 d . . .
N5 N 0.21140(16) 0.9763(2) 0.18981(8) 0.0324(4) Uani 1 1 d . . .
C1 C 0.54748(19) 0.3932(3) 0.06870(9) 0.0342(5) Uani 1 1 d . . .
H1A H 0.5662 0.5136 0.0532 0.041 Uiso 1 1 calc R . .
H1B H 0.5481 0.3023 0.0369 0.041 Uiso 1 1 calc R . .
C2 C 0.4264(2) 0.4002(4) 0.08619(11) 0.0509(6) Uani 1 1 d . . .
H2A H 0.3694 0.4325 0.0515 0.076 Uiso 1 1 calc R . .
H2B H 0.4253 0.4918 0.1172 0.076 Uiso 1 1 calc R . .
H2C H 0.4073 0.2806 0.1010 0.076 Uiso 1 1 calc R . .
C3 C 0.7957(2) -0.2114(3) 0.05538(11) 0.0397(5) Uani 1 1 d . . .
H3A H 0.7632 -0.3309 0.0641 0.048 Uiso 1 1 calc R . .
H3B H 0.7364 -0.1460 0.0274 0.048 Uiso 1 1 calc R . .
C4 C 0.9033(2) -0.2421(4) 0.02618(12) 0.0484(6) Uani 1 1 d . . .
H4A H 0.8819 -0.3132 -0.0102 0.073 Uiso 1 1 calc R . .
H4B H 0.9618 -0.3085 0.0535 0.073 Uiso 1 1 calc R . .
H4C H 0.9347 -0.1242 0.0166 0.073 Uiso 1 1 calc R . .
C5 C 0.1789(2) 1.0650(4) 0.12938(10) 0.0444(6) Uani 1 1 d . . .
H5A H 0.0946 1.0699 0.1188 0.067 Uiso 1 1 calc R . .
H5B H 0.2109 0.9934 0.0998 0.067 Uiso 1 1 calc R . .
H5C H 0.2104 1.1888 0.1306 0.067 Uiso 1 1 calc R . .
C6 C 0.1608(2) 1.0873(4) 0.23560(10) 0.0490(6) Uani 1 1 d . . .
H6A H 0.0765 1.0921 0.2246 0.074 Uiso 1 1 calc R . .
H6B H 0.1922 1.2111 0.2371 0.074 Uiso 1 1 calc R . .
H6C H 0.1811 1.0300 0.2745 0.074 Uiso 1 1 calc R . .
C7 C 0.1621(3) 0.7845(4) 0.18772(15) 0.0593(8) Uani 1 1 d . . .
H7A H 0.0778 0.7900 0.1769 0.089 Uiso 1 1 calc R . .
H7B H 0.1826 0.7273 0.2267 0.089 Uiso 1 1 calc R . .
H7C H 0.1942 0.7127 0.1582 0.089 Uiso 1 1 calc R . .
C8 C 0.3424(2) 0.9687(4) 0.20656(11) 0.0444(6) Uani 1 1 d . . .
H8A H 0.3739 1.0925 0.2078 0.067 Uiso 1 1 calc R . .
H8B H 0.3746 0.8968 0.1771 0.067 Uiso 1 1 calc R . .
H8C H 0.3630 0.9119 0.2456 0.067 Uiso 1 1 calc R . .

loop_
_atom_site_aniso_label
_atom_site_aniso_U_11
_atom_site_aniso_U_22
_atom_site_aniso_U_33
_atom_site_aniso_U_23
_atom_site_aniso_U_13
_atom_site_aniso_U_12
Fe1 0.02613(19) 0.02879(18) 0.03881(19) 0.00007(13) 0.00192(13) -0.00274(12)
Fe2 0.0297(2) 0.03502(19) 0.03297(19) 0.00463(13) 0.00460(13) -0.00116(13)
S1 0.0316(3) 0.0343(3) 0.0276(3) -0.0012(2) -0.0004(2) 0.0017(2)
S2 0.0287(3) 0.0317(3) 0.0410(3) 0.0041(2) 0.0021(2) 0.0007(2)
O1 0.0560(12) 0.0716(13) 0.0417(10) 0.0017(9) 0.0100(9) 0.0067(9)
O2 0.0424(11) 0.0401(10) 0.1121(17) -0.0089(10) -0.0132(11) -0.0110(9)
O3 0.0777(15) 0.0719(13) 0.0430(10) 0.0150(9) 0.0228(10) 0.0010(11)
O4 0.0477(12) 0.0784(14) 0.0705(13) -0.0264(11) -0.0026(10) -0.0152(10)
N1 0.0330(11) 0.0350(10) 0.0442(12) 0.0002(8) 0.0115(9) 0.0012(8)
N2 0.0323(11) 0.0308(10) 0.0611(13) -0.0020(9) -0.0024(9) -0.0032(9)
N3 0.0399(12) 0.0406(11) 0.0405(11) 0.0087(9) 0.0087(9) 0.0011(8)
N4 0.0330(11) 0.0399(11) 0.0449(11) -0.0038(9) 0.0072(9) -0.0050(8)
N5 0.0289(10) 0.0335(10) 0.0340(9) 0.0031(8) 0.0030(8) -0.0021(7)
C1 0.0316(12) 0.0398(12) 0.0297(10) 0.0070(10) 0.0003(9) 0.0044(10)
C2 0.0365(14) 0.0698(18) 0.0465(14) 0.0147(13) 0.0077(11) 0.0095(13)
C3 0.0373(13) 0.0303(11) 0.0509(14) -0.0037(10) 0.0054(11) -0.0057(9)
C4 0.0481(16) 0.0478(15) 0.0513(15) -0.0027(12) 0.0136(12) -0.0013(12)
C5 0.0456(15) 0.0544(15) 0.0316(11) 0.0061(11) 0.0016(10) 0.0077(12)
C6 0.0465(15) 0.0648(17) 0.0374(12) 0.0024(12) 0.0119(11) 0.0117(13)
C7 0.0503(17) 0.0368(14) 0.085(2) 0.0090(13) -0.0045(15) -0.0077(12)
C8 0.0264(12) 0.0574(15) 0.0485(14) 0.0039(12) 0.0035(10) 0.0025(11)

loop_
_atom_type_symbol
_atom_type_description
_atom_type_scat_dispersion_real
_atom_type_scat_dispersion_imag
_atom_type_scat_source
C C 0.0033 0.0016 'International Tables Vol C Tables 4.2.6.8 and 6.1.1.4'
H H 0.0000 0.0000 'International Tables Vol C Tables 4.2.6.8 and 6.1.1.4'
S S 0.1246 0.1234 'International Tables Vol C Tables 4.2.6.8 and 6.1.1.4'
Fe Fe 0.3463 0.8444 'International Tables Vol C Tables 4.2.6.8 and 6.1.1.4'
N N 0.0061 0.0033 'International Tables Vol C Tables 4.2.6.8 and 6.1.1.4'
O O 0.0106 0.0060 'International Tables Vol C Tables 4.2.6.8 and 6.1.1.4'

loop_
_geom_angle_atom_site_label_1
_geom_angle_atom_site_label_2
_geom_angle_atom_site_label_3
_geom_angle
_geom_angle_site_symmetry_1
_geom_angle_site_symmetry_3
_geom_angle_publ_flag
N1 Fe1 N2 118.10(10) . . ?
N1 Fe1 S1 109.13(7) . . ?
N2 Fe1 S1 106.69(7) . . ?
N1 Fe1 S2 110.15(7) . . ?
N2 Fe1 S2 110.08(7) . . ?
S1 Fe1 S2 101.30(2) . . ?
N1 Fe1 Fe2 116.14(7) . . ?
N2 Fe1 Fe2 125.67(7) . . ?
S1 Fe1 Fe2 50.690(16) . . ?
S2 Fe1 Fe2 51.101(16) . . ?
N4 Fe2 N3 119.34(10) . . ?
N4 Fe2 S1 106.51(7) . . ?
N3 Fe2 S1 107.20(7) . . ?
N4 Fe2 S2 110.70(7) . . ?
N3 Fe2 S2 110.06(7) . . ?
S1 Fe2 S2 101.37(2) . . ?
N4 Fe2 Fe1 114.33(7) . . ?
N3 Fe2 Fe1 126.13(7) . . ?
S1 Fe2 Fe1 50.686(16) . . ?
S2 Fe2 Fe1 51.176(15) . . ?
C1 S1 Fe2 107.76(8) . . ?
C1 S1 Fe1 108.99(7) . . ?
Fe2 S1 Fe1 78.62(2) . . ?
C3 S2 Fe2 105.38(8) . . ?
C3 S2 Fe1 107.23(8) . . ?
Fe2 S2 Fe1 77.723(19) . . ?
O1 N1 Fe1 173.17(19) . . ?
O2 N2 Fe1 168.1(2) . . ?
O3 N3 Fe2 168.6(2) . . ?
O4 N4 Fe2 171.98(19) . . ?
C7 N5 C5 109.30(19) . . ?
C7 N5 C8 109.68(19) . . ?
C5 N5 C8 109.70(18) . . ?
C7 N5 C6 109.2(2) . . ?
C5 N5 C6 109.29(18) . . ?
C8 N5 C6 109.70(18) . . ?
C2 C1 S1 111.10(15) . . ?
C2 C1 H1A 109.4 . . ?
S1 C1 H1A 109.4 . . ?
C2 C1 H1B 109.4 . . ?
S1 C1 H1B 109.4 . . ?
H1A C1 H1B 108.0 . . ?
C1 C2 H2A 109.5 . . ?
C1 C2 H2B 109.5 . . ?
H2A C2 H2B 109.5 . . ?
C1 C2 H2C 109.5 . . ?
H2A C2 H2C 109.5 . . ?
H2B C2 H2C 109.5 . . ?
C4 C3 S2 112.07(17) . . ?
C4 C3 H3A 109.2 . . ?
S2 C3 H3A 109.2 . . ?
C4 C3 H3B 109.2 . . ?
S2 C3 H3B 109.2 . . ?
H3A C3 H3B 107.9 . . ?
C3 C4 H4A 109.5 . . ?
C3 C4 H4B 109.5 . . ?
H4A C4 H4B 109.5 . . ?
C3 C4 H4C 109.5 . . ?
H4A C4 H4C 109.5 . . ?
H4B C4 H4C 109.5 . . ?
N5 C5 H5A 109.5 . . ?
N5 C5 H5B 109.5 . . ?
H5A C5 H5B 109.5 . . ?
N5 C5 H5C 109.5 . . ?
H5A C5 H5C 109.5 . . ?
H5B C5 H5C 109.5 . . ?
N5 C6 H6A 109.5 . . ?
N5 C6 H6B 109.5 . . ?
H6A C6 H6B 109.5 . . ?
N5 C6 H6C 109.5 . . ?
H6A C6 H6C 109.5 . . ?
H6B C6 H6C 109.5 . . ?
N5 C7 H7A 109.5 . . ?
N5 C7 H7B 109.5 . . ?
H7A C7 H7B 109.5 . . ?
N5 C7 H7C 109.5 . . ?
H7A C7 H7C 109.5 . . ?
H7B C7 H7C 109.5 . . ?
N5 C8 H8A 109.5 . . ?
N5 C8 H8B 109.5 . . ?
H8A C8 H8B 109.5 . . ?
N5 C8 H8C 109.5 . . ?
H8A C8 H8C 109.5 . . ?
H8B C8 H8C 109.5 . . ?

loop_
_geom_bond_atom_site_label_1
_geom_bond_atom_site_label_2
_geom_bond_distance
_geom_bond_site_symmetry_2
_geom_bond_publ_flag
Fe1 N1 1.659(2) . ?
Fe1 N2 1.6624(19) . ?
Fe1 S1 2.2856(6) . ?
Fe1 S2 2.3091(6) . ?
Fe1 Fe2 2.8961(4) . ?
Fe2 N4 1.6585(19) . ?
Fe2 N3 1.6651(19) . ?
Fe2 S1 2.2857(6) . ?
Fe2 S2 2.3067(6) . ?
S1 C1 1.828(2) . ?
S2 C3 1.835(2) . ?
O1 N1 1.180(2) . ?
O2 N2 1.185(2) . ?
O3 N3 1.188(2) . ?
O4 N4 1.183(2) . ?
N5 C7 1.489(3) . ?
N5 C5 1.490(3) . ?
N5 C8 1.492(3) . ?
N5 C6 1.492(3) . ?
C1 C2 1.508(3) . ?
C1 H1A 0.9700 . ?
C1 H1B 0.9700 . ?
C2 H2A 0.9600 . ?
C2 H2B 0.9600 . ?
C2 H2C 0.9600 . ?
C3 C4 1.508(3) . ?
C3 H3A 0.9700 . ?
C3 H3B 0.9700 . ?
C4 H4A 0.9600 . ?
C4 H4B 0.9600 . ?
C4 H4C 0.9600 . ?
C5 H5A 0.9600 . ?
C5 H5B 0.9600 . ?
C5 H5C 0.9600 . ?
C6 H6A 0.9600 . ?
C6 H6B 0.9600 . ?
C6 H6C 0.9600 . ?
C7 H7A 0.9600 . ?
C7 H7B 0.9600 . ?
C7 H7C 0.9600 . ?
C8 H8A 0.9600 . ?
C8 H8B 0.9600 . ?
C8 H8C 0.9600 . ?
